data_1517390
loop_
_publ_author_name
'Zhang, Xiaoping'
'Clennan, Edward L.'
'Arulsamy, Navamoney'

_publ_section_title
;
 Photophysical and Electrochemical Characterization of a Helical Viologen,
 N,N'-Dimethyl-5,10-diaza[5]helicene.
;
_journal_issue 17
_journal_name_full 'Organic letters'
_journal_page_first 4610
_journal_paper_doi 10.1021/ol502180y
_journal_volume 16
_journal_year 2014
_chemical_formula_moiety 'C22 H18 N2, 2(B F4)'
_chemical_formula_sum 'C22 H18 B2 F8 N2'
_chemical_formula_weight 484.00
_chemical_name_systematic
;

 ?

;
_space_group_IT_number 60
_symmetry_cell_setting orthorhombic
_symmetry_space_group_name_Hall '-P 2n 2ab'
_symmetry_space_group_name_H-M 'P b c n'
_atom_sites_solution_hydrogens geom
_atom_sites_solution_primary direct
_atom_sites_solution_secondary difmap
_audit_creation_method SHELXL-97
_cell_angle_alpha 90.00
_cell_angle_beta 90.00
_cell_angle_gamma 90.00
_cell_formula_units_Z 4
_cell_length_a 22.1736(5)
_cell_length_b 8.6842(2)
_cell_length_c 10.5294(2)
_cell_measurement_reflns_used 9904
_cell_measurement_temperature 150(2)
_cell_measurement_theta_max 35.06
_cell_measurement_theta_min 3.18
_cell_volume 2027.54(8)
_computing_cell_refinement 'Bruker SAINT'
_computing_data_collection 'Bruker APEX2'
_computing_data_reduction 'Bruker SAINT'
_computing_molecular_graphics 'Bruker SHELXTL'
_computing_publication_material 'Bruker SHELXTL'
_computing_structure_refinement 'SHELXL-97 (Sheldrick, 2008)'
_computing_structure_solution 'SHELXS-97 (Sheldrick, 2008)'
_diffrn_ambient_temperature 150(2)
_diffrn_measured_fraction_theta_full 0.997
_diffrn_measured_fraction_theta_max 0.997
_diffrn_measurement_device_type 'Bruker APEX-II CCD'
_diffrn_measurement_method '\f and \w scans'
_diffrn_radiation_monochromator graphite
_diffrn_radiation_source 'fine-focus sealed tube'
_diffrn_radiation_type MoK\a
_diffrn_radiation_wavelength 0.71073
_diffrn_reflns_av_R_equivalents 0.0253
_diffrn_reflns_av_sigmaI/netI 0.0207
_diffrn_reflns_limit_h_max 34
_diffrn_reflns_limit_h_min -32
_diffrn_reflns_limit_k_max 13
_diffrn_reflns_limit_k_min -13
_diffrn_reflns_limit_l_max 9
_diffrn_reflns_limit_l_min -16
_diffrn_reflns_number 20227
_diffrn_reflns_theta_full 33.73
_diffrn_reflns_theta_max 33.73
_diffrn_reflns_theta_min 1.84
_diffrn_standards_number 0
_exptl_absorpt_coefficient_mu 0.144
_exptl_absorpt_correction_T_max 0.7469
_exptl_absorpt_correction_T_min 0.6784
_exptl_absorpt_correction_type multi-scan
_exptl_absorpt_process_details 'SADABS (Bruker AXS Inc., 2008)'
_exptl_crystal_colour yellow
_exptl_crystal_density_diffrn 1.586
_exptl_crystal_density_method 'not measured'
_exptl_crystal_description rectangular
_exptl_crystal_F_000 984
_exptl_crystal_size_max 0.48
_exptl_crystal_size_mid 0.33
_exptl_crystal_size_min 0.27
_refine_diff_density_max 0.477
_refine_diff_density_min -0.539
_refine_diff_density_rms 0.058
_refine_ls_extinction_method none
_refine_ls_goodness_of_fit_ref 1.031
_refine_ls_hydrogen_treatment mixed
_refine_ls_matrix_type full
_refine_ls_number_parameters 190
_refine_ls_number_reflns 4046
_refine_ls_number_restraints 0
_refine_ls_restrained_S_all 1.031
_refine_ls_R_factor_all 0.0521
_refine_ls_R_factor_gt 0.0426
_refine_ls_shift/su_max 0.000
_refine_ls_shift/su_mean 0.000
_refine_ls_structure_factor_coef Fsqd
_refine_ls_weighting_details 'calc w=1/[\s^2^(Fo^2^)+(0.0722P)^2^+0.5054P] where P=(Fo^2^+2Fc^2^)/3'
_refine_ls_weighting_scheme calc
_refine_ls_wR_factor_gt 0.1182
_refine_ls_wR_factor_ref 0.1269
_reflns_number_gt 3344
_reflns_number_total 4046
_reflns_threshold_expression >2sigma(I)
_cod_data_source_file ol502180y_si_002.cif
_cod_data_source_block xz01
_cod_depositor_comments
;
The following automatic conversions were performed:

'_symmetry_cell_setting' value 'Orthorhombic' changed to
'orthorhombic' according to
/usr/data/users/saulius/crontab/automatic-downloads/rss-feeds/ACS/lib/dictionaries/cif_core.dic
dictionary named 'cif_core.dic' version 2.4.2 from 2011-04-26.

Automatic conversion script
Id: cif_fix_values 2281 2013-09-26 08:29:07Z andrius 

 Adding full bibliography for 1517390.cif.
;
_cod_original_sg_symbol_H-M Pbcn
_cod_database_code 1517390

loop_
_symmetry_equiv_pos_as_xyz
'x, y, z'
'-x+1/2, -y+1/2, z+1/2'
'-x, y, -z+1/2'
'x+1/2, -y+1/2, -z'
'-x, -y, -z'
'x-1/2, y-1/2, -z-1/2'
'x, -y, z-1/2'
'-x-1/2, y-1/2, z'

loop_
_atom_site_label
_atom_site_type_symbol
_atom_site_fract_x
_atom_site_fract_y
_atom_site_fract_z
_atom_site_U_iso_or_equiv
_atom_site_adp_type
_atom_site_occupancy
_atom_site_symmetry_multiplicity
_atom_site_calc_flag
C1 C 0.47304(4) 0.34093(10) 0.38201(9) 0.01900(16) Uani 1 1 d
H1 H 0.5174(7) 0.3348(18) 0.3702(15) 0.031(4) Uiso 1 1 d
C2 C 0.44347(5) 0.22535(10) 0.44600(10) 0.02306(18) Uani 1 1 d
H2 H 0.4675(7) 0.1387(18) 0.4784(15) 0.028(4) Uiso 1 1 d
C3 C 0.38114(5) 0.23446(11) 0.46853(10) 0.02528(19) Uani 1 1 d
H3 H 0.3610(7) 0.1512(18) 0.5128(14) 0.028(4) Uiso 1 1 d
C4 C 0.34893(4) 0.36144(11) 0.43030(10) 0.02251(18) Uani 1 1 d
H4 H 0.3079(7) 0.3704(18) 0.4490(15) 0.029(4) Uiso 1 1 d
C41 C 0.37896(4) 0.48078(9) 0.36609(8) 0.01712(15) Uani 1 1 d
C42 C 0.44101(4) 0.47090(9) 0.33728(8) 0.01566(15) Uani 1 1 d
N1 N 0.34753(3) 0.61390(9) 0.33176(8) 0.01833(15) Uani 1 1 d
C5 C 0.37634(4) 0.73957(10) 0.29821(9) 0.01825(16) Uani 1 1 d
H5 H 0.3507(6) 0.8344(17) 0.2851(14) 0.025(3) Uiso 1 1 d
C51 C 0.43939(4) 0.74129(9) 0.27766(8) 0.01601(15) Uani 1 1 d
C52 C 0.47012(3) 0.59984(9) 0.27643(8) 0.01492(15) Uani 1 1 d
C6 C 0.46950(4) 0.88411(9) 0.25747(9) 0.01826(16) Uani 1 1 d
H6 H 0.4461(7) 0.9807(17) 0.2566(14) 0.028(3) Uiso 1 1 d
C7 C 0.28093(4) 0.61410(12) 0.33534(12) 0.0268(2) Uani 1 1 d
H7A H 0.2663(7) 0.6025(17) 0.4259(16) 0.030(4) Uiso 1 1 d
H7B H 0.2663(7) 0.533(2) 0.2854(17) 0.042(4) Uiso 1 1 d
H7C H 0.2683(7) 0.7110(19) 0.2973(16) 0.035(4) Uiso 1 1 d
B1 B 0.34156(5) 0.83491(12) 0.60355(11) 0.0240(2) Uani 1 1 d
F1 F 0.32195(7) 0.68978(10) 0.63492(9) 0.0692(4) Uani 1 1 d
F2 F 0.40000(4) 0.83065(16) 0.55750(9) 0.0624(3) Uani 1 1 d
F3 F 0.30441(3) 0.89423(8) 0.50934(8) 0.03451(17) Uani 1 1 d
F4 F 0.34032(3) 0.92990(8) 0.70959(7) 0.03213(16) Uani 1 1 d

loop_
_atom_site_aniso_label
_atom_site_aniso_U_11
_atom_site_aniso_U_22
_atom_site_aniso_U_33
_atom_site_aniso_U_23
_atom_site_aniso_U_13
_atom_site_aniso_U_12
C1 0.0210(4) 0.0166(3) 0.0194(4) 0.0014(3) -0.0015(3) 0.0013(3)
C2 0.0312(4) 0.0176(3) 0.0203(4) 0.0032(3) -0.0019(3) -0.0007(3)
C3 0.0313(5) 0.0205(4) 0.0240(4) 0.0033(3) 0.0004(4) -0.0077(3)
C4 0.0212(4) 0.0228(4) 0.0235(4) 0.0016(3) 0.0013(3) -0.0072(3)
C41 0.0153(3) 0.0176(3) 0.0185(4) 0.0000(3) -0.0008(3) -0.0019(2)
C42 0.0149(3) 0.0148(3) 0.0173(3) 0.0007(3) -0.0008(3) -0.0012(2)
N1 0.0127(3) 0.0204(3) 0.0219(3) -0.0004(3) 0.0004(2) -0.0004(2)
C5 0.0151(3) 0.0183(3) 0.0214(4) 0.0008(3) 0.0012(3) 0.0020(2)
C51 0.0143(3) 0.0155(3) 0.0183(3) 0.0010(3) 0.0012(3) 0.0008(2)
C52 0.0136(3) 0.0144(3) 0.0167(3) 0.0002(2) -0.0004(2) -0.0002(2)
C6 0.0187(4) 0.0138(3) 0.0223(4) 0.0003(3) 0.0020(3) 0.0011(2)
C7 0.0121(3) 0.0292(4) 0.0392(6) -0.0013(4) -0.0003(3) -0.0008(3)
B1 0.0271(5) 0.0213(4) 0.0236(5) 0.0002(4) -0.0015(4) 0.0033(3)
F1 0.1469(11) 0.0230(3) 0.0376(5) 0.0066(3) -0.0244(6) -0.0223(5)
F2 0.0261(4) 0.1171(9) 0.0440(5) -0.0262(6) -0.0030(3) 0.0258(5)
F3 0.0290(3) 0.0313(3) 0.0432(4) 0.0046(3) -0.0123(3) 0.0039(2)
F4 0.0299(3) 0.0317(3) 0.0348(4) -0.0121(3) 0.0056(3) -0.0071(2)

loop_
_atom_type_symbol
_atom_type_description
_atom_type_scat_dispersion_real
_atom_type_scat_dispersion_imag
_atom_type_scat_source
C C 0.0033 0.0016 'International Tables Vol C Tables 4.2.6.8 and 6.1.1.4'
H H 0.0000 0.0000 'International Tables Vol C Tables 4.2.6.8 and 6.1.1.4'
B B 0.0013 0.0007 'International Tables Vol C Tables 4.2.6.8 and 6.1.1.4'
N N 0.0061 0.0033 'International Tables Vol C Tables 4.2.6.8 and 6.1.1.4'
F F 0.0171 0.0103 'International Tables Vol C Tables 4.2.6.8 and 6.1.1.4'

loop_
_geom_angle_atom_site_label_1
_geom_angle_atom_site_label_2
_geom_angle_atom_site_label_3
_geom_angle
_geom_angle_site_symmetry_1
_geom_angle_site_symmetry_3
C2 C1 C42 120.40(8) . .
C2 C1 H1 119.7(9) . .
C42 C1 H1 119.9(9) . .
C1 C2 C3 120.72(9) . .
C1 C2 H2 118.0(9) . .
C3 C2 H2 121.2(9) . .
C4 C3 C2 120.48(8) . .
C4 C3 H3 120.0(9) . .
C2 C3 H3 119.5(9) . .
C3 C4 C41 119.10(9) . .
C3 C4 H4 120.8(10) . .
C41 C4 H4 120.1(10) . .
N1 C41 C4 119.88(8) . .
N1 C41 C42 118.74(7) . .
C4 C41 C42 121.37(8) . .
C41 C42 C1 117.81(7) . .
C41 C42 C52 118.98(7) . .
C1 C42 C52 122.86(7) . .
C5 N1 C41 120.96(7) . .
C5 N1 C7 119.50(8) . .
C41 N1 C7 119.54(7) . .
N1 C5 C51 122.06(8) . .
N1 C5 H5 116.2(8) . .
C51 C5 H5 121.7(8) . .
C52 C51 C5 118.13(7) . .
C52 C51 C6 122.19(7) . .
C5 C51 C6 119.68(7) . .
C51 C52 C52 116.79(5) . 3_655
C51 C52 C42 117.23(7) . .
C52 C52 C42 125.77(5) 3_655 .
C6 C6 C51 118.87(5) 3_655 .
C6 C6 H6 121.5(9) 3_655 .
C51 C6 H6 119.6(9) . .
N1 C7 H7A 110.2(9) . .
N1 C7 H7B 109.3(10) . .
H7A C7 H7B 110.1(14) . .
N1 C7 H7C 106.2(9) . .
H7A C7 H7C 112.4(13) . .
H7B C7 H7C 108.6(14) . .
F1 B1 F2 110.85(11) . .
F1 B1 F4 110.21(10) . .
F2 B1 F4 108.43(9) . .
F1 B1 F3 108.94(10) . .
F2 B1 F3 108.37(10) . .
F4 B1 F3 110.02(8) . .

loop_
_geom_bond_atom_site_label_1
_geom_bond_atom_site_label_2
_geom_bond_distance
_geom_bond_site_symmetry_2
C1 C2 1.3754(13) .
C1 C42 1.4143(11) .
C1 H1 0.994(16) .
C2 C3 1.4044(15) .
C2 H2 0.984(15) .
C3 C4 1.3741(14) .
C3 H3 0.969(15) .
C4 C41 1.4053(12) .
C4 H4 0.935(16) .
C41 N1 1.3975(11) .
C41 C42 1.4114(11) .
C42 C52 1.4426(11) .
N1 C5 1.3131(11) .
N1 C7 1.4773(11) .
C5 C51 1.4148(11) .
C5 H5 1.010(14) .
C51 C52 1.4047(11) .
C51 C6 1.4245(11) .
C52 C52 1.4372(16) 3_655
C6 C6 1.3616(17) 3_655
C6 H6 0.987(15) .
C7 H7A 1.012(16) .
C7 H7B 0.936(18) .
C7 H7C 0.974(17) .
B1 F1 1.3736(14) .
B1 F2 1.3840(14) .
B1 F4 1.3884(13) .
B1 F3 1.3885(13) .

loop_
_geom_torsion_atom_site_label_1
_geom_torsion_atom_site_label_2
_geom_torsion_atom_site_label_3
_geom_torsion_atom_site_label_4
_geom_torsion
_geom_torsion_site_symmetry_3
_geom_torsion_site_symmetry_4
C2 C1 C42 C52 176.15(9) . .
C1 C42 C52 C52 171.19(9) . 3
C42 C52 C52 C42 -60.86(10) 3 3
C3 C4 C41 N1 -177.02(9) . .
C4 C41 N1 C5 164.58(9) . .
N1 C5 C51 C6 -171.95(9) . .
C5 C51 C6 C6 -10.36(6) . 3
